data_7013432
loop_
_publ_author_name
'Dingman, Sean D.'
'Rath, Nigam P.'
'Buhro, William E.'

_publ_section_title
;
 Oligomerization of dialkylazidogallium compounds: a structural and
 solution-phase studyElectronic supplementary information (ESI)
 available: Fig. S1: Mass spectrum of 1 with M+ peak at 225 and higher
 oligomers present in the vapor phase. See
 http://www.rsc.org/suppdata/dt/b3/b307813b/
;
_journal_issue 19
_journal_name_full 'Dalton Transactions'
_journal_page_first 3675
_journal_paper_doi 10.1039/b307813b
_journal_year 2003
_chemical_formula_sum 'C24 H66 Ga3 N9 Si6'
_chemical_formula_weight 858.56
_chemical_name_systematic
;
?
;
_space_group_IT_number 2
_symmetry_cell_setting triclinic
_symmetry_space_group_name_Hall '-P 1'
_symmetry_space_group_name_H-M 'P -1'
_atom_sites_solution_hydrogens geom
_atom_sites_solution_primary direct
_atom_sites_solution_secondary difmap
_audit_creation_method SHELXL-97
_cell_angle_alpha 86.595(1)
_cell_angle_beta 67.665(1)
_cell_angle_gamma 87.91
_cell_formula_units_Z 2
_cell_length_a 12.3854(1)
_cell_length_b 13.5088(2)
_cell_length_c 15.2823(2)
_cell_measurement_reflns_used 8192
_cell_measurement_temperature 218(2)
_cell_measurement_theta_max 25.0
_cell_measurement_theta_min 2.0
_cell_volume 2360.64(5)
_computing_cell_refinement 'Bruker SMART'
_computing_data_collection 'Bruker SMART'
_computing_data_reduction 'Bruker SHELXTL'
_computing_molecular_graphics 'Bruker SHELXTL (Sheldrick, 1999)'
_computing_publication_material 'Bruker SHELXTL (Sheldrick, 1999)'
_computing_structure_refinement 'Bruker SHELXTL (Sheldrick, 1999)'
_computing_structure_solution 'Bruker SHELXTL (Sheldrick, 1999)'
_diffrn_ambient_temperature 218(2)
_diffrn_measured_fraction_theta_full 0.994
_diffrn_measured_fraction_theta_max 0.994
_diffrn_measurement_device_type 'CCD area detector'
_diffrn_measurement_method 'phi and omega scans'
_diffrn_radiation_monochromator graphite
_diffrn_radiation_source 'long fine-focus sealed tube'
_diffrn_radiation_type MoK\a
_diffrn_radiation_wavelength 0.71073
_diffrn_reflns_av_R_equivalents 0.14
_diffrn_reflns_av_sigmaI/netI 0.1380
_diffrn_reflns_limit_h_max 14
_diffrn_reflns_limit_h_min -13
_diffrn_reflns_limit_k_max 16
_diffrn_reflns_limit_k_min -15
_diffrn_reflns_limit_l_max 18
_diffrn_reflns_limit_l_min -18
_diffrn_reflns_number 38359
_diffrn_reflns_theta_full 25.00
_diffrn_reflns_theta_max 25.00
_diffrn_reflns_theta_min 1.44
_exptl_absorpt_coefficient_mu 1.877
_exptl_absorpt_correction_T_max 0.7053
_exptl_absorpt_correction_T_min 0.6029
_exptl_absorpt_correction_type multi-scan
_exptl_absorpt_process_details sadabs
_exptl_crystal_colour colorless
_exptl_crystal_density_diffrn 1.208
_exptl_crystal_density_meas ?
_exptl_crystal_density_method 'not measured'
_exptl_crystal_description irregular
_exptl_crystal_F_000 900
_exptl_crystal_size_max 0.30
_exptl_crystal_size_mid 0.24
_exptl_crystal_size_min 0.20
_refine_diff_density_max 0.885
_refine_diff_density_min -0.742
_refine_diff_density_rms 0.113
_refine_ls_extinction_method none
_refine_ls_goodness_of_fit_ref 1.028
_refine_ls_hydrogen_treatment noref
_refine_ls_matrix_type full
_refine_ls_number_parameters 379
_refine_ls_number_reflns 8268
_refine_ls_number_restraints 0
_refine_ls_restrained_S_all 1.028
_refine_ls_R_factor_all 0.1369
_refine_ls_R_factor_gt 0.0643
_refine_ls_shift/su_max 0.000
_refine_ls_shift/su_mean 0.000
_refine_ls_structure_factor_coef Fsqd
_refine_ls_weighting_details 'calc w=1/[\s^2^(Fo^2^)+(0.0400P)^2^+0.0000P] where P=(Fo^2^+2Fc^2^)/3'
_refine_ls_weighting_scheme calc
_refine_ls_wR_factor_gt 0.1292
_refine_ls_wR_factor_ref 0.1456
_reflns_number_gt 4153
_reflns_number_total 8268
_reflns_threshold_expression >2sigma(I)
_cod_data_source_file b307813b.txt
_cod_data_source_block e1399
_cod_depositor_comments
;
The following automatic conversions were performed:
'_symmetry_cell_setting' value 'Triclinic' changed to 'triclinic'
according to '/home/saulius/struct/CIF-dictionaries/cif_core.dic'
dictionary named 'cif_core.dic' version 2.4.1 from
2010-06-29.

'_exptl_absorpt_correction_type' value 'multiscan' changed to
'multi-scan' according to
'/home/saulius/struct/CIF-dictionaries/cif_core.dic' dictionary named
'cif_core.dic' version 2.4.1 from 2010-06-29.

Automatic conversion script
Id: cif_fix_enum 1527 2010-12-29 10:47:43Z saulius 

The following automatic conversions were performed:

'_exptl_crystal_density_meas' value 'no' was changed to '?' - the
value is perceived as not measured.

Automatic conversion script
Id: cif_fix_values 3008 2015-01-20 13:52:24Z robertas 
;
_cod_original_sg_symbol_H-M P-1
_cod_database_code 7013432

loop_
_symmetry_equiv_pos_as_xyz
'x, y, z'
'-x, -y, -z'

loop_
_atom_site_label
_atom_site_type_symbol
_atom_site_fract_x
_atom_site_fract_y
_atom_site_fract_z
_atom_site_U_iso_or_equiv
_atom_site_adp_type
_atom_site_occupancy
_atom_site_symmetry_multiplicity
_atom_site_calc_flag
_atom_site_refinement_flags
_atom_site_disorder_assembly
_atom_site_disorder_group
Ga1 Ga 0.91149(6) 0.73724(5) 0.28208(5) 0.0460(2) Uani 1 1 d . . .
Ga2 Ga 0.72725(6) 0.68798(5) 0.14656(5) 0.0449(2) Uani 1 1 d . . .
Ga3 Ga 0.70562(6) 0.92747(5) 0.25564(5) 0.0454(2) Uani 1 1 d . . .
Si1 Si 0.9559(2) 0.70720(19) 0.48033(16) 0.0725(7) Uani 1 1 d . . .
Si2 Si 1.16613(18) 0.76741(16) 0.10798(16) 0.0618(6) Uani 1 1 d . . .
Si3 Si 0.71810(19) 0.67867(17) -0.06458(15) 0.0643(6) Uani 1 1 d . . .
Si4 Si 0.5401(2) 0.52937(17) 0.29239(16) 0.0691(7) Uani 1 1 d . . .
Si5 Si 0.45472(17) 1.00546(15) 0.25607(15) 0.0557(6) Uani 1 1 d . . .
Si6 Si 0.8250(2) 1.11595(17) 0.30751(18) 0.0730(7) Uani 1 1 d . . .
N1 N 0.8484(5) 0.6505(4) 0.2058(4) 0.0460(14) Uani 1 1 d . . .
N2 N 0.8925(5) 0.5671(6) 0.1895(4) 0.0614(18) Uani 1 1 d . . .
N3 N 0.9339(6) 0.4909(5) 0.1732(5) 0.086(2) Uani 1 1 d . . .
N4 N 0.7545(5) 0.8374(4) 0.1444(4) 0.0462(15) Uani 1 1 d . . .
N5 N 0.8336(6) 0.8698(4) 0.0711(5) 0.0539(16) Uani 1 1 d . . .
N6 N 0.9065(6) 0.8996(5) 0.0032(5) 0.083(2) Uani 1 1 d . . .
N7 N 0.7619(5) 0.8212(4) 0.3320(4) 0.0489(15) Uani 1 1 d . . .
N8 N 0.6853(6) 0.7886(5) 0.4056(5) 0.0646(18) Uani 1 1 d . . .
N9 N 0.6169(6) 0.7597(6) 0.4733(5) 0.102(3) Uani 1 1 d . . .
C1 C 0.9185(6) 0.6508(5) 0.3868(5) 0.0557(19) Uani 1 1 d . . .
H1A H 0.8423 0.6193 0.4178 0.067 Uiso 1 1 calc R . .
H1B H 0.9759 0.5980 0.3598 0.067 Uiso 1 1 calc R . .
C2 C 1.0306(5) 0.8229(5) 0.1922(4) 0.0506(18) Uani 1 1 d . . .
H2A H 0.9938 0.8623 0.1549 0.061 Uiso 1 1 calc R . .
H2B H 1.0533 0.8694 0.2288 0.061 Uiso 1 1 calc R . .
C3 C 0.7950(6) 0.6456(5) 0.0185(5) 0.0547(19) Uani 1 1 d . . .
H3A H 0.8739 0.6726 -0.0103 0.066 Uiso 1 1 calc R . .
H3B H 0.8035 0.5733 0.0217 0.066 Uiso 1 1 calc R . .
C4 C 0.5747(5) 0.6590(5) 0.2450(5) 0.0556(19) Uani 1 1 d . . .
H4A H 0.5654 0.6996 0.2985 0.067 Uiso 1 1 calc R . .
H4B H 0.5154 0.6818 0.2201 0.067 Uiso 1 1 calc R . .
C5 C 0.5357(5) 0.9315(5) 0.3188(4) 0.0484(18) Uani 1 1 d . . .
H5A H 0.5076 0.8632 0.3290 0.058 Uiso 1 1 calc R . .
H5B H 0.5160 0.9583 0.3814 0.058 Uiso 1 1 calc R . .
C6 C 0.8083(6) 1.0422(4) 0.2147(5) 0.0542(19) Uani 1 1 d . . .
H6A H 0.8861 1.0188 0.1741 0.065 Uiso 1 1 calc R . .
H6B H 0.7796 1.0871 0.1753 0.065 Uiso 1 1 calc R . .
C11 C 0.8387(10) 0.7797(10) 0.5538(8) 0.198(7) Uani 1 1 d . . .
H11A H 0.8231 0.8348 0.5163 0.297 Uiso 1 1 calc R . .
H11B H 0.8588 0.8049 0.6036 0.297 Uiso 1 1 calc R . .
H11C H 0.7697 0.7392 0.5817 0.297 Uiso 1 1 calc R . .
C12 C 0.9791(11) 0.6057(8) 0.5639(8) 0.182(6) Uani 1 1 d . . .
H12A H 0.9985 0.6355 0.6122 0.273 Uiso 1 1 calc R . .
H12B H 1.0424 0.5619 0.5283 0.273 Uiso 1 1 calc R . .
H12C H 0.9081 0.5679 0.5938 0.273 Uiso 1 1 calc R . .
C13 C 1.0954(10) 0.7657(10) 0.4293(7) 0.193(7) Uani 1 1 d . . .
H13A H 1.0920 0.8197 0.3856 0.289 Uiso 1 1 calc R . .
H13B H 1.1543 0.7175 0.3955 0.289 Uiso 1 1 calc R . .
H13C H 1.1152 0.7914 0.4791 0.289 Uiso 1 1 calc R . .
C21 C 1.2404(7) 0.6942(7) 0.1747(6) 0.125(4) Uani 1 1 d . . .
H21A H 1.3113 0.6644 0.1308 0.188 Uiso 1 1 calc R . .
H21B H 1.1891 0.6424 0.2135 0.188 Uiso 1 1 calc R . .
H21C H 1.2599 0.7372 0.2150 0.188 Uiso 1 1 calc R . .
C22 C 1.2644(7) 0.8680(6) 0.0361(6) 0.095(3) Uani 1 1 d . . .
H22A H 1.3358 0.8391 -0.0079 0.143 Uiso 1 1 calc R . .
H22B H 1.2829 0.9101 0.0776 0.143 Uiso 1 1 calc R . .
H22C H 1.2258 0.9073 0.0010 0.143 Uiso 1 1 calc R . .
C23 C 1.1370(8) 0.6917(7) 0.0229(7) 0.133(4) Uani 1 1 d . . .
H23A H 1.2097 0.6630 -0.0194 0.199 Uiso 1 1 calc R . .
H23B H 1.1022 0.7333 -0.0136 0.199 Uiso 1 1 calc R . .
H23C H 1.0837 0.6391 0.0571 0.199 Uiso 1 1 calc R . .
C31 C 0.5604(7) 0.6583(9) -0.0036(6) 0.141(4) Uani 1 1 d . . .
H31A H 0.5212 0.6771 -0.0463 0.212 Uiso 1 1 calc R . .
H31B H 0.5300 0.6982 0.0515 0.212 Uiso 1 1 calc R . .
H31C H 0.5470 0.5887 0.0162 0.212 Uiso 1 1 calc R . .
C32 C 0.7314(10) 0.8128(7) -0.0991(7) 0.149(5) Uani 1 1 d . . .
H32A H 0.6897 0.8289 -0.1405 0.224 Uiso 1 1 calc R . .
H32B H 0.8132 0.8289 -0.1320 0.224 Uiso 1 1 calc R . .
H32C H 0.6985 0.8509 -0.0428 0.224 Uiso 1 1 calc R . .
C33 C 0.7812(9) 0.6086(7) -0.1725(6) 0.129(4) Uani 1 1 d . . .
H33A H 0.7405 0.6267 -0.2144 0.193 Uiso 1 1 calc R . .
H33B H 0.7730 0.5381 -0.1557 0.193 Uiso 1 1 calc R . .
H33C H 0.8632 0.6240 -0.2043 0.193 Uiso 1 1 calc R . .
C41 C 0.5833(9) 0.4421(6) 0.1951(6) 0.129(4) Uani 1 1 d . . .
H41A H 0.6666 0.4464 0.1589 0.194 Uiso 1 1 calc R . .
H41B H 0.5414 0.4593 0.1539 0.194 Uiso 1 1 calc R . .
H41C H 0.5644 0.3749 0.2216 0.194 Uiso 1 1 calc R . .
C42 C 0.3809(7) 0.5190(7) 0.3612(6) 0.109(3) Uani 1 1 d . . .
H42A H 0.3389 0.5387 0.3207 0.164 Uiso 1 1 calc R . .
H42B H 0.3580 0.5619 0.4141 0.164 Uiso 1 1 calc R . .
H42C H 0.3627 0.4509 0.3847 0.164 Uiso 1 1 calc R . .
C43 C 0.6194(7) 0.4915(6) 0.3707(6) 0.092(3) Uani 1 1 d . . .
H43A H 0.7028 0.4965 0.3351 0.138 Uiso 1 1 calc R . .
H43B H 0.6006 0.4235 0.3945 0.138 Uiso 1 1 calc R . .
H43C H 0.5963 0.5347 0.4235 0.138 Uiso 1 1 calc R . .
C51 C 0.5012(7) 0.9650(6) 0.1340(5) 0.082(3) Uani 1 1 d . . .
H51A H 0.5843 0.9752 0.1012 0.123 Uiso 1 1 calc R . .
H51B H 0.4591 1.0033 0.1010 0.123 Uiso 1 1 calc R . .
H51C H 0.4845 0.8952 0.1354 0.123 Uiso 1 1 calc R . .
C52 C 0.2950(6) 0.9853(6) 0.3203(6) 0.094(3) Uani 1 1 d . . .
H52A H 0.2785 0.9155 0.3214 0.141 Uiso 1 1 calc R . .
H52B H 0.2521 1.0239 0.2882 0.141 Uiso 1 1 calc R . .
H52C H 0.2713 1.0062 0.3847 0.141 Uiso 1 1 calc R . .
C53 C 0.4871(6) 1.1396(5) 0.2536(6) 0.075(2) Uani 1 1 d . . .
H53A H 0.5704 1.1496 0.2211 0.113 Uiso 1 1 calc R . .
H53B H 0.4623 1.1609 0.3179 0.113 Uiso 1 1 calc R . .
H53C H 0.4456 1.1781 0.2203 0.113 Uiso 1 1 calc R . .
C61 C 0.6943(8) 1.1149(8) 0.4146(6) 0.136(4) Uani 1 1 d . . .
H61A H 0.6297 1.1439 0.4004 0.203 Uiso 1 1 calc R . .
H61B H 0.7071 1.1532 0.4615 0.203 Uiso 1 1 calc R . .
H61C H 0.6762 1.0471 0.4393 0.203 Uiso 1 1 calc R . .
C62 C 0.9466(9) 1.0601(9) 0.3406(9) 0.202(8) Uani 1 1 d . . .
H62A H 0.9549 1.0976 0.3898 0.303 Uiso 1 1 calc R . .
H62B H 1.0190 1.0620 0.2854 0.303 Uiso 1 1 calc R . .
H62C H 0.9285 0.9918 0.3637 0.303 Uiso 1 1 calc R . .
C63 C 0.8580(13) 1.2462(7) 0.2641(8) 0.207(7) Uani 1 1 d . . .
H63A H 0.7956 1.2743 0.2463 0.311 Uiso 1 1 calc R . .
H63B H 0.9310 1.2488 0.2094 0.311 Uiso 1 1 calc R . .
H63C H 0.8648 1.2840 0.3138 0.311 Uiso 1 1 calc R . .

loop_
_atom_site_aniso_label
_atom_site_aniso_U_11
_atom_site_aniso_U_22
_atom_site_aniso_U_33
_atom_site_aniso_U_23
_atom_site_aniso_U_13
_atom_site_aniso_U_12
Ga1 0.0389(5) 0.0556(5) 0.0517(5) -0.0016(4) -0.0266(4) -0.0001(4)
Ga2 0.0412(5) 0.0507(5) 0.0501(5) -0.0016(4) -0.0253(4) -0.0062(4)
Ga3 0.0400(5) 0.0484(5) 0.0520(5) -0.0023(4) -0.0221(4) -0.0010(4)
Si1 0.0671(16) 0.104(2) 0.0626(16) -0.0064(13) -0.0430(14) -0.0002(14)
Si2 0.0438(13) 0.0676(15) 0.0700(16) 0.0012(12) -0.0176(12) -0.0036(11)
Si3 0.0595(15) 0.0893(18) 0.0560(15) -0.0075(12) -0.0342(12) -0.0037(13)
Si4 0.0700(16) 0.0752(16) 0.0661(16) 0.0097(12) -0.0300(13) -0.0282(13)
Si5 0.0410(12) 0.0612(14) 0.0696(15) 0.0048(11) -0.0272(11) -0.0016(10)
Si6 0.0668(16) 0.0670(16) 0.0913(19) -0.0226(13) -0.0335(15) -0.0091(13)
N1 0.049(4) 0.044(4) 0.054(4) -0.003(3) -0.029(3) -0.005(3)
N2 0.052(5) 0.049(5) 0.092(5) -0.007(4) -0.037(4) -0.005(4)
N3 0.077(5) 0.054(5) 0.137(7) -0.018(5) -0.050(5) 0.016(4)
N4 0.034(3) 0.053(4) 0.047(4) 0.008(3) -0.012(3) -0.003(3)
N5 0.056(5) 0.051(4) 0.066(5) -0.009(4) -0.035(4) 0.002(4)
N6 0.077(5) 0.092(6) 0.069(5) -0.004(4) -0.012(4) -0.022(4)
N7 0.046(4) 0.062(4) 0.047(4) 0.000(3) -0.028(3) 0.001(3)
N8 0.052(5) 0.091(5) 0.053(5) 0.008(4) -0.024(4) 0.002(4)
N9 0.068(5) 0.153(8) 0.071(6) 0.031(5) -0.017(4) 0.019(5)
C1 0.060(5) 0.063(5) 0.059(5) -0.002(4) -0.039(4) -0.003(4)
C2 0.046(4) 0.055(5) 0.058(5) -0.012(4) -0.026(4) -0.005(4)
C3 0.051(5) 0.050(5) 0.069(5) 0.002(4) -0.030(4) -0.007(4)
C4 0.046(4) 0.060(5) 0.064(5) 0.002(4) -0.026(4) -0.007(4)
C5 0.043(4) 0.055(5) 0.046(4) -0.012(3) -0.016(4) 0.009(4)
C6 0.049(5) 0.042(4) 0.067(5) -0.001(4) -0.019(4) -0.001(3)
C11 0.178(13) 0.285(17) 0.186(13) -0.149(13) -0.116(11) 0.062(12)
C12 0.305(18) 0.152(11) 0.157(12) 0.016(9) -0.166(13) -0.001(11)
C13 0.157(11) 0.335(18) 0.088(9) -0.039(10) -0.032(8) -0.145(11)
C21 0.066(6) 0.143(9) 0.135(9) 0.039(7) -0.013(6) 0.047(6)
C22 0.065(6) 0.109(7) 0.094(7) 0.010(5) -0.011(5) -0.026(5)
C23 0.087(7) 0.160(10) 0.125(9) -0.073(8) 0.002(7) -0.034(7)
C31 0.071(7) 0.278(14) 0.091(8) 0.020(8) -0.050(6) -0.035(8)
C32 0.240(14) 0.116(9) 0.174(11) 0.030(7) -0.175(11) -0.027(8)
C33 0.155(10) 0.172(10) 0.094(8) -0.063(7) -0.081(8) 0.050(8)
C41 0.206(12) 0.072(7) 0.111(8) -0.010(6) -0.057(8) -0.045(7)
C42 0.074(6) 0.130(8) 0.121(8) 0.048(6) -0.039(6) -0.039(6)
C43 0.088(7) 0.093(7) 0.089(7) 0.025(5) -0.031(6) -0.012(5)
C51 0.079(6) 0.102(7) 0.076(6) 0.005(5) -0.042(5) -0.008(5)
C52 0.042(5) 0.121(8) 0.114(8) 0.018(6) -0.027(5) -0.003(5)
C53 0.074(6) 0.060(5) 0.108(7) 0.007(5) -0.054(5) 0.005(4)
C61 0.106(8) 0.210(12) 0.093(8) -0.079(8) -0.030(7) -0.007(8)
C62 0.132(10) 0.274(15) 0.287(16) -0.223(14) -0.160(11) 0.126(11)
C63 0.36(2) 0.085(9) 0.185(13) -0.013(8) -0.110(14) -0.095(10)

loop_
_atom_type_symbol
_atom_type_description
_atom_type_scat_dispersion_real
_atom_type_scat_dispersion_imag
_atom_type_scat_source
C C 0.0033 0.0016 'International Tables Vol C Tables 4.2.6.8 and 6.1.1.4'
H H 0.0000 0.0000 'International Tables Vol C Tables 4.2.6.8 and 6.1.1.4'
N N 0.0061 0.0033 'International Tables Vol C Tables 4.2.6.8 and 6.1.1.4'
Si Si 0.0817 0.0704 'International Tables Vol C Tables 4.2.6.8 and 6.1.1.4'
Ga Ga 0.2307 1.6083 'International Tables Vol C Tables 4.2.6.8 and 6.1.1.4'

loop_
_geom_angle_atom_site_label_1
_geom_angle_atom_site_label_2
_geom_angle_atom_site_label_3
_geom_angle
_geom_angle_site_symmetry_1
_geom_angle_site_symmetry_3
_geom_angle_publ_flag
C2 Ga1 C1 129.6(3) . . ?
C2 Ga1 N7 106.5(2) . . ?
C1 Ga1 N7 107.9(3) . . ?
C2 Ga1 N1 107.9(2) . . ?
C1 Ga1 N1 105.5(2) . . ?
N7 Ga1 N1 93.6(2) . . ?
C3 Ga2 C4 129.6(3) . . ?
C3 Ga2 N4 108.4(3) . . ?
C4 Ga2 N4 107.8(2) . . ?
C3 Ga2 N1 105.6(2) . . ?
C4 Ga2 N1 106.2(2) . . ?
N4 Ga2 N1 93.2(2) . . ?
C5 Ga3 C6 126.2(3) . . ?
C5 Ga3 N4 110.3(2) . . ?
C6 Ga3 N4 106.8(2) . . ?
C5 Ga3 N7 105.3(2) . . ?
C6 Ga3 N7 112.3(2) . . ?
N4 Ga3 N7 90.0(2) . . ?
C11 Si1 C13 116.6(6) . . ?
C11 Si1 C1 111.2(4) . . ?
C13 Si1 C1 110.6(4) . . ?
C11 Si1 C12 104.5(6) . . ?
C13 Si1 C12 103.3(6) . . ?
C1 Si1 C12 110.0(4) . . ?
C21 Si2 C23 111.5(5) . . ?
C21 Si2 C2 109.2(4) . . ?
C23 Si2 C2 111.8(3) . . ?
C21 Si2 C22 108.9(4) . . ?
C23 Si2 C22 106.1(4) . . ?
C2 Si2 C22 109.3(3) . . ?
C33 Si3 C31 112.0(5) . . ?
C33 Si3 C32 108.5(5) . . ?
C31 Si3 C32 105.1(5) . . ?
C33 Si3 C3 110.7(4) . . ?
C31 Si3 C3 110.0(4) . . ?
C32 Si3 C3 110.5(3) . . ?
C43 Si4 C42 109.0(4) . . ?
C43 Si4 C41 107.8(4) . . ?
C42 Si4 C41 108.7(4) . . ?
C43 Si4 C4 110.7(3) . . ?
C42 Si4 C4 109.6(4) . . ?
C41 Si4 C4 111.0(4) . . ?
C51 Si5 C5 109.2(3) . . ?
C51 Si5 C52 109.9(4) . . ?
C5 Si5 C52 109.0(3) . . ?
C51 Si5 C53 109.6(4) . . ?
C5 Si5 C53 109.4(3) . . ?
C52 Si5 C53 109.7(4) . . ?
C61 Si6 C63 108.1(5) . . ?
C61 Si6 C6 112.1(4) . . ?
C63 Si6 C6 110.5(4) . . ?
C61 Si6 C62 107.1(5) . . ?
C63 Si6 C62 109.9(6) . . ?
C6 Si6 C62 109.1(4) . . ?
N2 N1 Ga2 115.3(4) . . ?
N2 N1 Ga1 116.2(4) . . ?
Ga2 N1 Ga1 128.4(3) . . ?
N3 N2 N1 179.0(8) . . ?
N5 N4 Ga3 115.2(4) . . ?
N5 N4 Ga2 114.0(4) . . ?
Ga3 N4 Ga2 128.3(3) . . ?
N6 N5 N4 179.7(8) . . ?
N8 N7 Ga1 115.8(4) . . ?
N8 N7 Ga3 114.9(4) . . ?
Ga1 N7 Ga3 126.5(3) . . ?
N9 N8 N7 178.6(9) . . ?
Si1 C1 Ga1 118.2(3) . . ?
Si2 C2 Ga1 119.6(3) . . ?
Si3 C3 Ga2 119.0(3) . . ?
Si4 C4 Ga2 119.3(3) . . ?
Si5 C5 Ga3 116.3(3) . . ?
Si6 C6 Ga3 118.0(3) . . ?

loop_
_geom_bond_atom_site_label_1
_geom_bond_atom_site_label_2
_geom_bond_distance
_geom_bond_site_symmetry_2
_geom_bond_publ_flag
Ga1 C2 1.950(6) . ?
Ga1 C1 1.951(6) . ?
Ga1 N7 2.043(5) . ?
Ga1 N1 2.064(5) . ?
Ga2 C3 1.927(7) . ?
Ga2 C4 1.951(6) . ?
Ga2 N4 2.055(5) . ?
Ga2 N1 2.062(5) . ?
Ga3 C5 1.954(6) . ?
Ga3 C6 1.959(6) . ?
Ga3 N4 2.036(5) . ?
Ga3 N7 2.063(5) . ?
Si1 C11 1.765(10) . ?
Si1 C13 1.793(10) . ?
Si1 C1 1.871(6) . ?
Si1 C12 1.907(9) . ?
Si2 C21 1.842(8) . ?
Si2 C23 1.846(8) . ?
Si2 C2 1.848(6) . ?
Si2 C22 1.861(8) . ?
Si3 C33 1.838(8) . ?
Si3 C31 1.839(8) . ?
Si3 C32 1.853(9) . ?
Si3 C3 1.881(6) . ?
Si4 C43 1.855(8) . ?
Si4 C42 1.854(8) . ?
Si4 C41 1.856(8) . ?
Si4 C4 1.856(7) . ?
Si5 C51 1.842(7) . ?
Si5 C5 1.863(6) . ?
Si5 C52 1.866(7) . ?
Si5 C53 1.866(7) . ?
Si6 C61 1.813(9) . ?
Si6 C63 1.847(10) . ?
Si6 C6 1.858(7) . ?
Si6 C62 1.882(9) . ?
N1 N2 1.230(7) . ?
N2 N3 1.132(7) . ?
N4 N5 1.243(8) . ?
N5 N6 1.148(8) . ?
N7 N8 1.233(8) . ?
N8 N9 1.119(8) . ?
